data_7134848
loop_
_publ_author_name
'Deshapriya, Saroshan'
'Demir, Selvan'

_publ_section_title
;
 Isolation of 1,4,5,8-tetraazanaphthalene radicals.
;
_journal_issue 66
_journal_name_full 'Chemical communications (Cambridge, England)'
_journal_page_first 12301
_journal_page_last 12304
_journal_paper_doi 10.1039/d5cc03096j
_journal_volume 61
_journal_year 2025
_chemical_formula_moiety 'C18 H28 K N4 O6'
_chemical_formula_sum 'C18 H28 K N4 O6'
_chemical_formula_weight 435.54
_space_group_crystal_system triclinic
_space_group_IT_number 2
_space_group_name_Hall '-P 1'
_space_group_name_H-M_alt 'P -1'
_atom_sites_solution_hydrogens difmap
_atom_sites_solution_primary dual
_audit_creation_date 2025-05-27
_audit_creation_method
;
Olex2 1.5
(compiled 2025.05.22 svn.r631f81ec for OlexSys, GUI svn.r7248)
;
_audit_update_record
;
2025-05-30 deposited with the CCDC.	2025-07-11 downloaded from the CCDC.
;
_cell_angle_alpha 74.121(3)
_cell_angle_beta 65.614(4)
_cell_angle_gamma 66.262(4)
_cell_formula_units_Z 1
_cell_length_a 8.2265(4)
_cell_length_b 8.5426(3)
_cell_length_c 9.0649(4)
_cell_measurement_reflns_used 4835
_cell_measurement_temperature 99.99(10)
_cell_measurement_theta_max 78.5660
_cell_measurement_theta_min 5.3890
_cell_volume 526.70(4)
_computing_cell_refinement 'CrysAlisPro 1.171.44.107a (Rigaku OD, 2025)'
_computing_data_collection 'CrysAlisPro system (CCD 43.144a 64-bit (release 23-01-2025))'
_computing_data_reduction 'CrysAlisPro 1.171.44.107a (Rigaku OD, 2025)'
_computing_molecular_graphics 'Olex2 1.5 (Dolomanov et al., 2009)'
_computing_publication_material 'Olex2 1.5 (Dolomanov et al., 2009)'
_computing_structure_refinement 'SHELXL 2018/3 (Sheldrick, 2015)'
_computing_structure_solution 'SHELXT 2018/2 (Sheldrick, 2018)'
_diffrn_ambient_environment N~2~
_diffrn_ambient_temperature 99.99(10)
_diffrn_detector 'Hybrid Pixel Array Detector'
_diffrn_detector_area_resol_mean 10.0000
_diffrn_detector_type HyPix
_diffrn_measured_fraction_theta_full 0.998
_diffrn_measured_fraction_theta_max 0.975
_diffrn_measurement_details
;
List of Runs (angles in degrees, time in seconds):

  # Type    Start    End  Width  t~exp~   \w     \q     \k     \f   Frames
#--------------------------------------------------------------------------
  1  \w    -31.00  22.00   0.50    0.05    --  -47.65  19.00-180.00  106
  2  \w    -29.00  27.00   0.50    0.05    --  -47.65  19.00-120.00  112
  3  \w    -52.00 -22.00   0.50    0.05    --  -91.75  45.00   0.00   60
  4  \w    -28.00  17.00   0.50    0.05    --  -47.65  19.00 120.00   90
  5  \w     44.00 101.00   0.50    0.05    --   47.65-139.00  64.00  114
  6  \w     42.00  67.00   0.50    0.05    --  113.25 -94.00  90.00   50
  7  \w     90.00 118.00   0.50    0.05    --  113.25-139.00  64.00   56
  8  \w     76.00 102.00   0.50    0.05    --  113.25 -94.00 150.00   52
  9  \w     45.00  71.00   0.50    0.05    --  113.25 -94.00 150.00   52
 10  \w     79.00 104.00   0.50    0.05    --  113.25 -94.00  60.00   50
 11  \w     56.00  81.00   0.50    0.05    --  113.25-125.00   0.00   50
 12  \w     77.00 102.00   0.50    0.05    --  113.25 -94.00  90.00   50
 13  \w     54.00  92.00   0.50    0.05    --   47.65-130.00-121.00   76
 14  \w     79.00 104.00   0.50    0.05    --  113.25 -94.00-180.00   50
 15  \w     77.00 102.00   0.50    0.05    --  113.25-130.00-121.00   50
 16  \w     74.00 101.00   0.50    0.05    --  113.25 -94.00-150.00   54
 17  \w     77.00 103.00   0.50    0.05    --  113.25 -94.00-120.00   52
 18  \w     48.00 102.00   0.50    0.05    --  113.25 -94.00 -60.00  108
 19  \w     65.00 102.00   0.50    0.05    --  113.25 -94.00 120.00   74
 20  \w     45.00 102.00   0.50    0.05    --  113.25 -94.00  30.00  114
 21  \w     79.00 104.00   0.50    0.05    --  113.25 -94.00 -30.00   50
 22  \w     42.00  95.00   0.50    0.05    --  113.25 -94.00 -90.00  106
 23  \w     46.00  72.00   0.50    0.05    --  113.25 -77.00-120.00   52
 24  \w     43.00  69.00   0.50    0.05    --  113.25 -61.00-180.00   52
 25  \w     43.00  69.00   0.50    0.05    --  113.25 -61.00 -30.00   52
 26  \w     42.00  67.00   0.50    0.05    --  113.25 -61.00 150.00   50
 27  \w     43.00  68.00   0.50    0.05    --  113.25 -61.00 120.00   50
 28  \w     43.00  68.00   0.50    0.05    --  113.25 -61.00  60.00   50
 29  \w     42.00  69.00   0.50    0.05    --  113.25 -61.00-120.00   54
 30  \w     -4.00  27.00   0.50    0.05    --   47.65 -19.00-150.00   62
 31  \w    112.00 137.00   0.50    0.05    --  113.25 130.00 -49.00   50
 32  \w    -16.00  22.00   0.50    0.05    --   47.65 -19.00 -60.00   76
 33  \w    105.00 130.00   0.50    0.05    --  113.25 139.00 124.00   50
 34  \w    150.00 177.00   0.50    0.05    --  113.25  15.00 150.00   54
 35  \w    103.00 177.00   0.50    0.05    --  113.25  45.00  60.00  148
 36  \w    110.00 176.00   0.50    0.05    --  113.25  77.00   0.00  132
 37  \w    104.00 145.00   0.50    0.05    --  113.25  30.00  60.00   82
 38  \w    101.00 141.00   0.50    0.05    --  113.25  45.00 -30.00   80
 39  \w    102.00 159.00   0.50    0.05    --  113.25  45.00-180.00  114
 40  \w    142.00 175.00   0.50    0.05    --  113.25  77.00-120.00   66
 41  \w    124.00 174.00   0.50    0.05    --  113.25  77.00 -90.00  100
 42  \w    105.00 135.00   0.50    0.05    --  113.25  15.00 150.00   60
 43  \w   -122.00 -82.00   0.50    0.05    --  -91.75 -15.00 -90.00   80
 44  \w   -104.00 -67.00   0.50    0.05    --  -47.65-139.00  64.00   74
 45  \w   -134.00-109.00   0.50    0.05    --  -91.75-139.00  64.00   50
 46  \w   -108.00 -75.00   0.50    0.05    --  -47.65-130.00-121.00   66
 47  \w   -123.00 -92.00   0.50    0.05    --  -91.75-130.00-121.00   62
 48  \w   -161.00-126.00   0.50    0.05    --  -91.75 -15.00 -90.00   70
 49  \w    -54.00 -29.00   0.50    0.05    --  -47.65 130.00 -49.00   50
 50  \w    -66.00 -41.00   0.50    0.05    --  -47.65 139.00 124.00   50
 51  \w    -57.00 -32.00   0.50    0.05    --  -91.75 139.00 124.00   50
;
_diffrn_measurement_device 'four-circle diffractometer'
_diffrn_measurement_device_type 'XtaLAB Synergy, Dualflex, HyPix'
_diffrn_measurement_method '\w scans'
_diffrn_orient_matrix_type 'CrysAlisPro convention (1999,Acta A55,543-557)'
_diffrn_orient_matrix_UB_11 -0.1980520000
_diffrn_orient_matrix_UB_12 0.0828688000
_diffrn_orient_matrix_UB_13 -0.0147767000
_diffrn_orient_matrix_UB_21 -0.0907609000
_diffrn_orient_matrix_UB_22 -0.0251568000
_diffrn_orient_matrix_UB_23 0.1874758000
_diffrn_orient_matrix_UB_31 -0.0009980000
_diffrn_orient_matrix_UB_32 0.1787915000
_diffrn_orient_matrix_UB_33 0.0062974000
_diffrn_radiation_monochromator mirror
_diffrn_radiation_probe x-ray
_diffrn_radiation_type 'Cu K\a'
_diffrn_radiation_wavelength 1.54184
_diffrn_reflns_av_R_equivalents 0.0268
_diffrn_reflns_av_unetI/netI 0.0270
_diffrn_reflns_Laue_measured_fraction_full 0.998
_diffrn_reflns_Laue_measured_fraction_max 0.975
_diffrn_reflns_limit_h_max 10
_diffrn_reflns_limit_h_min -10
_diffrn_reflns_limit_k_max 10
_diffrn_reflns_limit_k_min -6
_diffrn_reflns_limit_l_max 11
_diffrn_reflns_limit_l_min -11
_diffrn_reflns_number 6458
_diffrn_reflns_point_group_measured_fraction_full 0.998
_diffrn_reflns_point_group_measured_fraction_max 0.975
_diffrn_reflns_theta_full 67.684
_diffrn_reflns_theta_max 80.118
_diffrn_reflns_theta_min 5.403
_diffrn_source 'micro-focus sealed X-ray tube'
_diffrn_source_type 'PhotonJet (Cu) X-ray Source'
_exptl_absorpt_coefficient_mu 2.573
_exptl_absorpt_correction_T_max 1.000
_exptl_absorpt_correction_T_min 0.224
_exptl_absorpt_correction_type gaussian
_exptl_absorpt_process_details
;
CrysAlisPro 1.171.44.107a (Rigaku Oxford Diffraction, 2025)
Numerical absorption correction based on gaussian integration over
a multifaceted crystal model
Empirical absorption correction using spherical harmonics,
implemented in SCALE3 ABSPACK scaling algorithm.
;
_exptl_crystal_colour 'translucent dark blue'
_exptl_crystal_density_diffrn 1.373
_exptl_crystal_description needle
_exptl_crystal_F_000 231
_exptl_crystal_size_max 0.5
_exptl_crystal_size_mid 0.16
_exptl_crystal_size_min 0.1
_refine_diff_density_max 0.301
_refine_diff_density_min -0.454
_refine_diff_density_rms 0.069
_refine_ls_extinction_method none
_refine_ls_goodness_of_fit_ref 1.093
_refine_ls_hydrogen_treatment refall
_refine_ls_matrix_type full
_refine_ls_number_parameters 189
_refine_ls_number_reflns 2245
_refine_ls_number_restraints 0
_refine_ls_restrained_S_all 1.093
_refine_ls_R_factor_all 0.0298
_refine_ls_R_factor_gt 0.0296
_refine_ls_shift/su_max 0.000
_refine_ls_shift/su_mean 0.000
_refine_ls_structure_factor_coef Fsqd
_refine_ls_weighting_details 'w=1/[\s^2^(Fo^2^)+(0.0423P)^2^+0.1459P] where P=(Fo^2^+2Fc^2^)/3'
_refine_ls_weighting_scheme calc
_refine_ls_wR_factor_gt 0.0789
_refine_ls_wR_factor_ref 0.0790
_reflns_Friedel_coverage 0.000
_reflns_number_gt 2232
_reflns_number_total 2245
_reflns_threshold_expression 'I > 2\s(I)'
_cod_data_source_file d5cc03096j2.cif
_cod_data_source_block '[K(18-crown-6)]TAN'
_cod_depositor_comments 'Adding full bibliography for 7134847--7134849.cif.'
_cod_original_cell_volume 526.70(5)
_cod_database_code 7134848
_shelx_shelxl_version_number 2018/3
_chemical_oxdiff_formula KC18H28O6N4
_shelx_space_group_comment
;
The symmetry employed for this shelxl refinement is uniquely defined
by the following loop, which should always be used as a source of
symmetry information in preference to the above space-group names.
They are only intended as comments.
;
_shelx_estimated_absorpt_t_max 0.783
_shelx_estimated_absorpt_t_min 0.359
_diffrn_oxdiff_digest_od_ed
;

;
_olex2_refinement_description
;
;
_olex2_submission_special_instructions 'No special instructions were received'
_oxdiff_exptl_absorpt_empirical_details
;
Empirical correction (ABSPACK) includes:
- Absorption correction using spherical harmonics
- Frame scaling
;
_oxdiff_exptl_absorpt_empirical_full_max 1.420
_oxdiff_exptl_absorpt_empirical_full_min 0.716

loop_
_space_group_symop_operation_xyz
'x, y, z'
'-x, -y, -z'

loop_
_atom_site_label
_atom_site_type_symbol
_atom_site_fract_x
_atom_site_fract_y
_atom_site_fract_z
_atom_site_U_iso_or_equiv
_atom_site_adp_type
_atom_site_occupancy
_atom_site_site_symmetry_order
_atom_site_calc_flag
_atom_site_refinement_flags_posn
_atom_site_refinement_flags_adp
_atom_site_refinement_flags_occupancy
_atom_site_disorder_assembly
_atom_site_disorder_group
K1 K 0.500000 0.000000 0.500000 0.01399(11) Uani 1 2 d S . P . .
O3 O 0.43825(11) 0.07138(10) 0.81528(10) 0.01657(18) Uani 1 1 d . . . . .
O1 O 0.76383(12) 0.11814(10) 0.21315(10) 0.01806(19) Uani 1 1 d . . . . .
O2 O 0.62090(12) 0.25212(11) 0.51395(10) 0.01831(19) Uani 1 1 d . . . . .
N1 N 0.17987(14) 0.28758(13) 0.45720(13) 0.0180(2) Uani 1 1 d . . . . .
N2 N -0.00223(15) 0.39200(13) 0.70602(13) 0.0190(2) Uani 1 1 d . . . . .
C2 C 0.04503(15) 0.41864(14) 0.54177(14) 0.0144(2) Uani 1 1 d . . . . .
C8 C 0.44151(17) 0.24124(15) 0.79746(15) 0.0184(2) Uani 1 1 d . . . . .
C6 C 0.78878(18) 0.26790(17) 0.38489(16) 0.0206(3) Uani 1 1 d . . . . .
C9 C 0.26404(17) 0.05466(16) 0.93440(14) 0.0175(2) Uani 1 1 d . . . . .
C4 C 0.74566(17) 0.11803(16) 0.06361(14) 0.0176(2) Uani 1 1 d . . . . .
C5 C 0.76873(18) 0.27842(16) 0.22491(15) 0.0198(2) Uani 1 1 d . . . . .
C1 C 0.22177(17) 0.31892(16) 0.29394(16) 0.0199(2) Uani 1 1 d . . . . .
C3 C -0.13632(18) 0.52662(16) 0.78453(15) 0.0211(3) Uani 1 1 d . . . . .
C7 C 0.62416(18) 0.25649(16) 0.66827(15) 0.0193(2) Uani 1 1 d . . . . .
H8A H 0.336(2) 0.324(2) 0.7663(19) 0.018(4) Uiso 1 1 d . . . . .
H4A H 0.629(2) 0.212(2) 0.0529(19) 0.017(4) Uiso 1 1 d . . . . .
H9A H 0.157(2) 0.149(2) 0.9079(19) 0.019(4) Uiso 1 1 d . . . . .
H7A H 0.731(2) 0.164(2) 0.690(2) 0.020(4) Uiso 1 1 d . . . . .
H6A H 0.905(2) 0.164(2) 0.398(2) 0.025(4) Uiso 1 1 d . . . . .
H4B H 0.856(2) 0.139(2) -0.032(2) 0.020(4) Uiso 1 1 d . . . . .
H5A H 0.649(2) 0.372(2) 0.2167(19) 0.020(4) Uiso 1 1 d . . . . .
H5B H 0.881(2) 0.306(2) 0.136(2) 0.027(4) Uiso 1 1 d . . . . .
H9B H 0.252(2) 0.066(2) 1.042(2) 0.026(4) Uiso 1 1 d . . . . .
H8B H 0.431(2) 0.270(2) 0.902(2) 0.019(4) Uiso 1 1 d . . . . .
H6B H 0.812(2) 0.371(2) 0.384(2) 0.027(4) Uiso 1 1 d . . . . .
H3 H -0.172(2) 0.511(2) 0.899(2) 0.025(4) Uiso 1 1 d . . . . .
H7B H 0.637(2) 0.367(2) 0.668(2) 0.027(4) Uiso 1 1 d . . . . .
H1 H 0.315(3) 0.228(2) 0.234(2) 0.026(4) Uiso 1 1 d . . . . .

loop_
_atom_site_aniso_label
_atom_site_aniso_U_11
_atom_site_aniso_U_22
_atom_site_aniso_U_33
_atom_site_aniso_U_23
_atom_site_aniso_U_13
_atom_site_aniso_U_12
K1 0.01584(17) 0.01224(17) 0.01483(17) -0.00076(11) -0.00678(12) -0.00463(12)
O3 0.0154(4) 0.0152(4) 0.0175(4) -0.0036(3) -0.0038(3) -0.0045(3)
O1 0.0244(4) 0.0153(4) 0.0162(4) -0.0003(3) -0.0086(3) -0.0078(3)
O2 0.0196(4) 0.0219(4) 0.0166(4) -0.0026(3) -0.0055(3) -0.0106(3)
N1 0.0158(5) 0.0149(5) 0.0212(5) -0.0025(4) -0.0073(4) -0.0021(4)
N2 0.0217(5) 0.0164(5) 0.0175(5) 0.0003(4) -0.0080(4) -0.0051(4)
C2 0.0124(5) 0.0132(5) 0.0181(5) -0.0002(4) -0.0067(4) -0.0045(4)
C8 0.0206(6) 0.0168(5) 0.0200(6) -0.0056(4) -0.0075(5) -0.0057(5)
C6 0.0215(6) 0.0223(6) 0.0214(6) -0.0022(5) -0.0054(5) -0.0130(5)
C9 0.0156(5) 0.0210(6) 0.0145(5) -0.0042(4) -0.0032(4) -0.0053(5)
C4 0.0177(5) 0.0197(6) 0.0136(5) 0.0001(4) -0.0056(4) -0.0056(5)
C5 0.0239(6) 0.0166(6) 0.0190(6) 0.0004(4) -0.0055(5) -0.0104(5)
C1 0.0167(5) 0.0182(6) 0.0209(6) -0.0058(5) -0.0025(5) -0.0040(5)
C3 0.0233(6) 0.0219(6) 0.0156(6) -0.0020(5) -0.0041(5) -0.0080(5)
C7 0.0215(6) 0.0222(6) 0.0192(6) -0.0047(5) -0.0084(5) -0.0094(5)

loop_
_atom_type_symbol
_atom_type_description
_atom_type_scat_dispersion_real
_atom_type_scat_dispersion_imag
_atom_type_scat_source
C C 0.0181 0.0091 'International Tables Vol C Tables 4.2.6.8 and 6.1.1.4'
H H 0.0000 0.0000 'International Tables Vol C Tables 4.2.6.8 and 6.1.1.4'
K K 0.3868 1.0657 'International Tables Vol C Tables 4.2.6.8 and 6.1.1.4'
N N 0.0311 0.0180 'International Tables Vol C Tables 4.2.6.8 and 6.1.1.4'
O O 0.0492 0.0322 'International Tables Vol C Tables 4.2.6.8 and 6.1.1.4'

loop_
_exptl_crystal_face_index_h
_exptl_crystal_face_index_k
_exptl_crystal_face_index_l
_exptl_crystal_face_perp_dist
-4 -5 -3 0.0935
-4 1 -3 0.2193
4 -2 2 0.2420
4 5 3 0.0741
0 -5 -1 0.2292
-4 -5 -3 0.0840
-1 0 5 0.0454
2 6 2 0.1549
1 0 -5 0.0502
0 0 -5 0.0777
0 2 -4 0.1109
-2 -5 -4 0.1404
-3 -3 -6 0.0769
-2 -1 -6 0.0899
-1 1 -5 0.1304
3 -2 -1 0.1909
4 2 -2 0.1059
2 -2 -4 0.1500
-3 0 3 0.1145
0 4 4 0.1446
-5 -3 -4 0.1253
5 5 2 0.0719
5 4 4 0.0843

loop_
_geom_angle_atom_site_label_1
_geom_angle_atom_site_label_2
_geom_angle_atom_site_label_3
_geom_angle
_geom_angle_site_symmetry_1
_geom_angle_site_symmetry_3
_geom_angle_publ_flag
O3 K1 O3 180.0 2_656 . ?
O3 K1 C1 65.46(3) 2_656 . ?
O3 K1 C1 65.46(3) . 2_656 ?
O3 K1 C1 114.54(3) 2_656 2_656 ?
O3 K1 C1 114.54(3) . . ?
O1 K1 O3 120.12(2) 2_656 2_656 ?
O1 K1 O3 120.12(2) . . ?
O1 K1 O3 59.88(2) 2_656 . ?
O1 K1 O3 59.88(2) . 2_656 ?
O1 K1 O1 180.0 2_656 . ?
O1 K1 N1 86.32(3) . 2_656 ?
O1 K1 N1 86.32(3) 2_656 . ?
O1 K1 N1 93.68(3) 2_656 2_656 ?
O1 K1 N1 93.68(3) . . ?
O1 K1 C1 104.23(3) . 2_656 ?
O1 K1 C1 75.77(3) 2_656 2_656 ?
O1 K1 C1 75.77(3) . . ?
O1 K1 C1 104.23(3) 2_656 . ?
O2 K1 O3 118.74(2) 2_656 . ?
O2 K1 O3 61.26(2) . . ?
O2 K1 O3 61.26(2) 2_656 2_656 ?
O2 K1 O3 118.74(2) . 2_656 ?
O2 K1 O1 119.12(2) . 2_656 ?
O2 K1 O1 60.88(2) . . ?
O2 K1 O1 119.12(2) 2_656 . ?
O2 K1 O1 60.88(2) 2_656 2_656 ?
O2 K1 O2 180.0 . 2_656 ?
O2 K1 N1 96.40(3) . 2_656 ?
O2 K1 N1 96.40(3) 2_656 . ?
O2 K1 N1 83.60(3) . . ?
O2 K1 N1 83.60(3) 2_656 2_656 ?
O2 K1 C1 93.42(3) . 2_656 ?
O2 K1 C1 86.58(3) . . ?
O2 K1 C1 86.58(3) 2_656 2_656 ?
O2 K1 C1 93.42(3) 2_656 . ?
N1 K1 O3 85.90(3) . 2_656 ?
N1 K1 O3 94.10(3) 2_656 2_656 ?
N1 K1 O3 85.90(3) 2_656 . ?
N1 K1 O3 94.10(3) . . ?
N1 K1 N1 180.0 . 2_656 ?
N1 K1 C1 22.34(3) . . ?
N1 K1 C1 157.66(3) . 2_656 ?
N1 K1 C1 22.34(3) 2_656 2_656 ?
N1 K1 C1 157.66(3) 2_656 . ?
C1 K1 C1 180.0 . 2_656 ?
C8 O3 K1 108.34(6) . . ?
C8 O3 C9 110.59(9) . . ?
C9 O3 K1 112.19(6) . . ?
C4 O1 K1 114.86(7) . . ?
C5 O1 K1 111.90(7) . . ?
C5 O1 C4 112.42(9) . . ?
C6 O2 K1 115.23(7) . . ?
C7 O2 K1 116.06(7) . . ?
C7 O2 C6 111.72(9) . . ?
C2 N1 K1 136.67(8) . . ?
C1 N1 K1 103.64(7) . . ?
C1 N1 C2 115.66(10) . . ?
C3 N2 C2 115.28(10) . . ?
N1 C2 C2 120.99(13) . 2_566 ?
N2 C2 N1 117.54(10) . . ?
N2 C2 C2 121.47(13) . 2_566 ?
O3 C8 C7 109.43(9) . . ?
O3 C8 H8A 109.8(9) . . ?
O3 C8 H8B 111.8(9) . . ?
C7 C8 H8A 109.6(9) . . ?
C7 C8 H8B 108.5(9) . . ?
H8A C8 H8B 107.8(13) . . ?
O2 C6 C5 108.93(10) . . ?
O2 C6 H6A 110.8(9) . . ?
O2 C6 H6B 111.9(10) . . ?
C5 C6 H6A 110.4(9) . . ?
C5 C6 H6B 108.2(10) . . ?
H6A C6 H6B 106.7(14) . . ?
O3 C9 C4 109.50(9) . 2_656 ?
O3 C9 H9A 109.5(9) . . ?
O3 C9 H9B 111.2(10) . . ?
C4 C9 H9A 110.5(9) 2_656 . ?
C4 C9 H9B 109.6(10) 2_656 . ?
H9A C9 H9B 106.5(13) . . ?
O1 C4 C9 108.18(9) . 2_656 ?
O1 C4 H4A 109.5(9) . . ?
O1 C4 H4B 110.7(9) . . ?
C9 C4 H4A 110.5(9) 2_656 . ?
C9 C4 H4B 110.0(9) 2_656 . ?
H4A C4 H4B 107.9(12) . . ?
O1 C5 C6 109.17(10) . . ?
O1 C5 H5A 109.4(9) . . ?
O1 C5 H5B 111.1(10) . . ?
C6 C5 H5A 110.5(9) . . ?
C6 C5 H5B 107.1(10) . . ?
H5A C5 H5B 109.6(13) . . ?
K1 C1 H1 64.9(11) . . ?
N1 C1 K1 54.02(6) . . ?
N1 C1 C3 123.10(11) . 2_566 ?
N1 C1 H1 116.4(11) . . ?
C3 C1 K1 163.87(9) 2_566 . ?
C3 C1 H1 120.5(11) 2_566 . ?
N2 C3 C1 123.50(11) . 2_566 ?
N2 C3 H3 116.9(10) . . ?
C1 C3 H3 119.6(10) 2_566 . ?
O2 C7 C8 108.42(9) . . ?
O2 C7 H7A 110.4(10) . . ?
O2 C7 H7B 109.3(10) . . ?
C8 C7 H7A 110.8(10) . . ?
C8 C7 H7B 109.9(10) . . ?
H7A C7 H7B 107.9(14) . . ?

loop_
_geom_bond_atom_site_label_1
_geom_bond_atom_site_label_2
_geom_bond_distance
_geom_bond_site_symmetry_2
_geom_bond_publ_flag
K1 O3 2.8815(8) 2_656 ?
K1 O3 2.8815(8) . ?
K1 O1 2.8562(9) 2_656 ?
K1 O1 2.8562(9) . ?
K1 O2 2.7607(8) 2_656 ?
K1 O2 2.7607(8) . ?
K1 N1 2.8696(10) 2_656 ?
K1 N1 2.8696(10) . ?
K1 C1 3.4461(13) 2_656 ?
K1 C1 3.4461(13) . ?
O3 C8 1.4254(14) . ?
O3 C9 1.4293(14) . ?
O1 C4 1.4240(14) . ?
O1 C5 1.4197(14) . ?
O2 C6 1.4225(15) . ?
O2 C7 1.4211(14) . ?
N1 C2 1.3562(15) . ?
N1 C1 1.3479(16) . ?
N2 C2 1.3519(15) . ?
N2 C3 1.3506(16) . ?
C2 C2 1.454(2) 2_566 ?
C8 C7 1.5057(17) . ?
C8 H8A 0.963(16) . ?
C8 H8B 1.007(16) . ?
C6 C5 1.5009(18) . ?
C6 H6A 1.033(17) . ?
C6 H6B 0.969(18) . ?
C9 C4 1.5040(17) 2_656 ?
C9 H9A 0.991(16) . ?
C9 H9B 0.970(18) . ?
C4 H4A 0.991(16) . ?
C4 H4B 1.005(16) . ?
C5 H5A 1.004(16) . ?
C5 H5B 1.003(18) . ?
C1 C3 1.3761(18) 2_566 ?
C1 H1 0.943(18) . ?
C3 H3 0.940(18) . ?
C7 H7A 0.968(17) . ?
C7 H7B 0.993(18) . ?

loop_
_geom_torsion_atom_site_label_1
_geom_torsion_atom_site_label_2
_geom_torsion_atom_site_label_3
_geom_torsion_atom_site_label_4
_geom_torsion
_geom_torsion_site_symmetry_1
_geom_torsion_site_symmetry_2
_geom_torsion_site_symmetry_3
_geom_torsion_site_symmetry_4
_geom_torsion_publ_flag
K1 O3 C8 C7 -55.18(10) . . . . ?
K1 O3 C9 C4 52.17(10) . . . 2_656 ?
K1 O1 C4 C9 -48.83(10) . . . 2_656 ?
K1 O1 C5 C6 49.23(11) . . . . ?
K1 O2 C6 C5 49.78(11) . . . . ?
K1 O2 C7 C8 -45.77(11) . . . . ?
K1 N1 C2 N2 -27.56(16) . . . . ?
K1 N1 C2 C2 152.53(10) . . . 2_566 ?
K1 N1 C1 C3 -160.70(10) . . . 2_566 ?
O3 C8 C7 O2 69.81(12) . . . . ?
O2 C6 C5 O1 -67.14(12) . . . . ?
C2 N1 C1 K1 161.26(12) . . . . ?
C2 N1 C1 C3 0.56(17) . . . 2_566 ?
C2 N2 C3 C1 0.30(18) . . . 2_566 ?
C8 O3 C9 C4 173.25(9) . . . 2_656 ?
C6 O2 C7 C8 179.35(9) . . . . ?
C9 O3 C8 C7 -178.52(9) . . . . ?
C4 O1 C5 C6 -179.77(9) . . . . ?
C5 O1 C4 C9 -178.32(9) . . . 2_656 ?
C1 N1 C2 N2 179.50(10) . . . . ?
C1 N1 C2 C2 -0.41(18) . . . 2_566 ?
C3 N2 C2 N1 179.65(10) . . . . ?
C3 N2 C2 C2 -0.44(19) . . . 2_566 ?
C7 O2 C6 C5 -174.94(9) . . . . ?

loop_
_exptl_oxdiff_crystal_face_indexfrac_h
_exptl_oxdiff_crystal_face_indexfrac_k
_exptl_oxdiff_crystal_face_indexfrac_l
_exptl_oxdiff_crystal_face_x
_exptl_oxdiff_crystal_face_y
_exptl_oxdiff_crystal_face_z
-4.1348 -4.8751 -2.9845 0.4590 -0.0616 -0.8863
-4.3278 0.9865 -2.6490 0.9780 -0.1286 0.1640
3.8419 -1.7891 2.2803 -0.9429 0.1238 -0.3094
4.1965 4.8227 3.0192 -0.4761 0.0638 0.8771
-0.3089 -5.1918 -0.5994 -0.3602 0.0463 -0.9317
-4.3531 -4.6740 -3.1062 0.5207 -0.0697 -0.8509
-0.6088 -0.2457 5.0041 0.0263 0.9996 -0.0118
2.1290 5.5040 2.2424 0.0013 0.0887 0.9961
0.6456 0.3392 -4.9719 -0.0263 -0.9992 0.0287
-0.3215 0.4757 -5.3296 0.1819 -0.9820 0.0518
0.4790 2.3953 -4.2517 0.1665 -0.9008 0.4010
-2.0662 -4.5175 -4.4998 0.1014 -0.5424 -0.8340
-2.7898 -2.8168 -5.6828 0.4031 -0.7413 -0.5366
-2.4194 -1.2681 -5.8658 0.4608 -0.8482 -0.2612
-1.4525 1.2585 -5.1335 0.4678 -0.8622 0.1941
3.4112 -1.5998 -1.4446 -0.7868 -0.5402 -0.2985
3.8489 1.9345 -1.8726 -0.5743 -0.7491 0.3302
1.9734 -1.8264 -3.5470 -0.4898 -0.7981 -0.3509
-2.8708 0.0065 3.1574 0.5225 0.8523 0.0239
-0.1351 3.9303 3.7675 0.2968 0.6197 0.7266
-4.8648 -3.1329 -4.2277 0.7663 -0.2722 -0.5819
4.5647 4.5368 2.2582 -0.5614 -0.1051 0.8208
4.7066 3.7480 4.0648 -0.6816 0.2406 0.6910
